data_7237339
loop_
_publ_author_name
'Genevaz, Nicolas'
'Ch\'avez, Patricia'
'Untilova, Viktoriia'
'Boeglin, Alex'
'Bailly, Corinne'
'Karmazin, Lydia'
'Biniek, Laure'

_publ_section_title
;
 Tuning crystallochromism in
 diketopyrrolopyrrole-co-thieno[3,2-b]thiophene derivatives by the
 architecture of their alkyl side chains
;
_journal_issue 34
_journal_name_full 'Journal of Materials Chemistry C'
_journal_page_first 9140
_journal_paper_doi 10.1039/C8TC02022A
_journal_volume 6
_journal_year 2018
_chemical_formula_moiety 'C30 H32 N2 O2 S4'
_chemical_formula_sum 'C30 H32 N2 O2 S4'
_chemical_formula_weight 580.81
_space_group_crystal_system triclinic
_space_group_IT_number 2
_space_group_name_Hall '-P 1'
_space_group_name_H-M_alt 'P -1'
_atom_sites_solution_hydrogens geom
_audit_creation_method SHELXL-2013
_audit_update_record
;
2018-04-26 deposited with the CCDC.
2018-07-31 downloaded from the CCDC.
;
_cell_angle_alpha 106.954(5)
_cell_angle_beta 94.112(4)
_cell_angle_gamma 97.995(5)
_cell_formula_units_Z 1
_cell_length_a 4.8832(3)
_cell_length_b 10.2613(6)
_cell_length_c 14.1880(9)
_cell_measurement_reflns_used 1798
_cell_measurement_temperature 173(2)
_cell_measurement_theta_max 66.55
_cell_measurement_theta_min 4.57
_cell_volume 668.68(7)
_computing_cell_refinement 'Bruker SAINT'
_computing_data_collection 'Bruker APEX2'
_computing_data_reduction 'Bruker SAINT'
_computing_molecular_graphics 'Mercury (Macrae et al., 2008)'
_computing_publication_material 'SHELXL-2013 (Sheldrick, 2013)'
_computing_structure_refinement 'SHELXL-2013 (Sheldrick, 2013)'
_computing_structure_solution 'SHELXS-2013 (Sheldrick, 2013)'
_diffrn_ambient_temperature 173(2)
_diffrn_measured_fraction_theta_full 0.968
_diffrn_measured_fraction_theta_max 0.979
_diffrn_measurement_device_type 'Bruker APEX-II CCD'
_diffrn_measurement_method '\f and \w scans'
_diffrn_radiation_monochromator mirror
_diffrn_radiation_type CuK\a
_diffrn_radiation_wavelength 1.54178
_diffrn_reflns_av_R_equivalents 0.0806
_diffrn_reflns_av_unetI/netI 0.0771
_diffrn_reflns_Laue_measured_fraction_full 0.968
_diffrn_reflns_Laue_measured_fraction_max 0.979
_diffrn_reflns_limit_h_max 5
_diffrn_reflns_limit_h_min -5
_diffrn_reflns_limit_k_max 12
_diffrn_reflns_limit_k_min -12
_diffrn_reflns_limit_l_max 16
_diffrn_reflns_limit_l_min -16
_diffrn_reflns_number 8272
_diffrn_reflns_point_group_measured_fraction_full 0.968
_diffrn_reflns_point_group_measured_fraction_max 0.979
_diffrn_reflns_theta_full 67.679
_diffrn_reflns_theta_max 66.896
_diffrn_reflns_theta_min 3.279
_diffrn_source 'Cu-ImuS microfocus tube'
_exptl_absorpt_coefficient_mu 3.522
_exptl_absorpt_correction_T_max 0.7528
_exptl_absorpt_correction_T_min 0.5499
_exptl_absorpt_correction_type multi-scan
_exptl_absorpt_process_details sadabs
_exptl_crystal_colour red
_exptl_crystal_density_diffrn 1.442
_exptl_crystal_description plate
_exptl_crystal_F_000 306
_exptl_crystal_size_max 0.240
_exptl_crystal_size_mid 0.100
_exptl_crystal_size_min 0.060
_refine_diff_density_max 0.349
_refine_diff_density_min -0.335
_refine_diff_density_rms 0.074
_refine_ls_extinction_method none
_refine_ls_goodness_of_fit_ref 1.059
_refine_ls_hydrogen_treatment constr
_refine_ls_matrix_type full
_refine_ls_number_parameters 173
_refine_ls_number_reflns 2326
_refine_ls_number_restraints 0
_refine_ls_restrained_S_all 1.059
_refine_ls_R_factor_all 0.0825
_refine_ls_R_factor_gt 0.0533
_refine_ls_shift/su_max 0.000
_refine_ls_shift/su_mean 0.000
_refine_ls_structure_factor_coef Fsqd
_refine_ls_weighting_details 'w=1/[\s^2^(Fo^2^)+(0.0662P)^2^] where P=(Fo^2^+2Fc^2^)/3'
_refine_ls_weighting_scheme calc
_refine_ls_wR_factor_gt 0.1245
_refine_ls_wR_factor_ref 0.1382
_reflns_Friedel_coverage 0.000
_reflns_number_gt 1616
_reflns_number_total 2326
_reflns_threshold_expression 'I > 2\s(I)'
_cod_data_source_file c8tc02022a2.cif
_cod_data_source_block cgng160906
_cod_database_code 7237339
_shelx_space_group_comment
;
The symmetry employed for this shelxl refinement is uniquely defined
by the following loop, which should always be used as a source of
symmetry information in preference to the above space-group names.
They are only intended as comments.
;
_shelx_estimated_absorpt_t_min 0.485
_shelx_estimated_absorpt_t_max 0.816
_shelxl_version_number 2013-4

loop_
_space_group_symop_operation_xyz
'x, y, z'
'-x, -y, -z'

loop_
_atom_site_label
_atom_site_type_symbol
_atom_site_fract_x
_atom_site_fract_y
_atom_site_fract_z
_atom_site_U_iso_or_equiv
_atom_site_adp_type
_atom_site_occupancy
_atom_site_site_symmetry_order
_atom_site_calc_flag
_atom_site_refinement_flags_posn
_atom_site_refinement_flags_adp
C1 C 0.5263(6) 0.6215(4) 0.9308(2) 0.0274(7) Uani 1 1 d . .
C2 C 0.5606(6) 0.4397(3) 0.9941(2) 0.0263(7) Uani 1 1 d . .
C3 C 0.7198(6) 0.4228(3) 0.9158(2) 0.0262(7) Uani 1 1 d . .
C4 C 0.8760(6) 0.3128(3) 0.8796(2) 0.0276(8) Uani 1 1 d . .
C5 C 0.9035(6) 0.2136(4) 0.9259(2) 0.0300(8) Uani 1 1 d . .
H5 H 0.8231 0.2111 0.9845 0.036 Uiso 1 1 calc R U
C6 C 1.0632(7) 0.1169(4) 0.8770(2) 0.0303(8) Uani 1 1 d . .
C7 C 1.1597(7) 0.1399(4) 0.7919(2) 0.0302(8) Uani 1 1 d . .
C8 C 1.3243(7) 0.0424(4) 0.7444(3) 0.0371(9) Uani 1 1 d . .
H8 H 1.4056 0.0423 0.6856 0.045 Uiso 1 1 calc R U
C9 C 1.3505(7) -0.0503(4) 0.7940(3) 0.0386(9) Uani 1 1 d . .
H9 H 1.4539 -0.1234 0.7730 0.046 Uiso 1 1 calc R U
C10 C 0.8351(7) 0.5679(4) 0.7980(2) 0.0303(8) Uani 1 1 d . .
H10A H 1.0194 0.5380 0.7955 0.036 Uiso 1 1 calc R U
H10B H 0.8661 0.6695 0.8121 0.036 Uiso 1 1 calc R U
C11 C 0.6636(7) 0.5011(4) 0.6968(2) 0.0333(8) Uani 1 1 d . .
H11A H 0.4720 0.5219 0.7009 0.040 Uiso 1 1 calc R U
H11B H 0.6519 0.3995 0.6786 0.040 Uiso 1 1 calc R U
C12 C 0.7899(7) 0.5526(4) 0.6162(3) 0.0357(8) Uani 1 1 d . .
H12A H 0.9944 0.5576 0.6255 0.043 Uiso 1 1 calc R U
H12B H 0.7184 0.4845 0.5507 0.043 Uiso 1 1 calc R U
C13 C 0.7270(7) 0.6933(4) 0.6155(3) 0.0357(8) Uani 1 1 d . .
H13A H 0.8113 0.7627 0.6790 0.043 Uiso 1 1 calc R U
H13B H 0.5229 0.6903 0.6114 0.043 Uiso 1 1 calc R U
C14 C 0.8345(7) 0.7397(4) 0.5303(3) 0.0390(9) Uani 1 1 d . .
H14A H 1.0406 0.7590 0.5409 0.047 Uiso 1 1 calc R U
H14B H 0.7777 0.6633 0.4676 0.047 Uiso 1 1 calc R U
C15 C 0.7283(8) 0.8670(4) 0.5198(3) 0.0521(11) Uani 1 1 d . .
H15A H 0.5243 0.8488 0.5094 0.078 Uiso 1 1 calc R U
H15B H 0.8002 0.8902 0.4629 0.078 Uiso 1 1 calc R U
H15C H 0.7917 0.9445 0.5803 0.078 Uiso 1 1 calc R U
N1 N 0.7034(5) 0.5332(3) 0.87882(19) 0.0276(6) Uani 1 1 d . .
O1 O 0.4755(5) 0.7222(2) 0.90704(16) 0.0322(6) Uani 1 1 d . .
S1 S 1.04843(18) 0.28319(10) 0.77241(6) 0.0342(3) Uani 1 1 d . .
S2 S 1.18045(19) -0.02426(9) 0.89796(7) 0.0389(3) Uani 1 1 d . .

loop_
_atom_site_aniso_label
_atom_site_aniso_U_11
_atom_site_aniso_U_22
_atom_site_aniso_U_33
_atom_site_aniso_U_23
_atom_site_aniso_U_13
_atom_site_aniso_U_12
C1 0.0217(16) 0.0320(19) 0.0270(16) 0.0079(14) -0.0018(13) 0.0036(13)
C2 0.0238(16) 0.0231(18) 0.0293(16) 0.0060(13) -0.0026(13) 0.0030(13)
C3 0.0202(15) 0.0297(18) 0.0261(15) 0.0085(14) -0.0039(13) -0.0008(13)
C4 0.0250(17) 0.0287(19) 0.0280(16) 0.0074(14) -0.0010(13) 0.0055(14)
C5 0.0249(17) 0.035(2) 0.0299(17) 0.0087(15) 0.0046(13) 0.0067(15)
C6 0.0280(17) 0.031(2) 0.0322(17) 0.0109(15) 0.0001(14) 0.0046(14)
C7 0.0268(17) 0.033(2) 0.0300(17) 0.0090(15) 0.0005(14) 0.0064(14)
C8 0.0316(19) 0.045(2) 0.0359(18) 0.0095(17) 0.0094(15) 0.0129(16)
C9 0.034(2) 0.037(2) 0.043(2) 0.0065(17) 0.0021(16) 0.0127(16)
C10 0.0288(18) 0.0318(19) 0.0354(18) 0.0173(15) 0.0042(14) 0.0061(14)
C11 0.0298(18) 0.039(2) 0.0324(18) 0.0124(15) -0.0009(14) 0.0088(15)
C12 0.0336(19) 0.042(2) 0.0343(18) 0.0146(16) 0.0035(14) 0.0096(16)
C13 0.0304(19) 0.046(2) 0.0353(18) 0.0177(16) 0.0048(14) 0.0085(16)
C14 0.0327(19) 0.050(2) 0.041(2) 0.0233(18) 0.0063(15) 0.0068(16)
C15 0.052(3) 0.058(3) 0.056(3) 0.033(2) 0.008(2) 0.009(2)
N1 0.0260(14) 0.0317(16) 0.0269(14) 0.0115(12) 0.0027(11) 0.0058(11)
O1 0.0336(13) 0.0329(14) 0.0361(12) 0.0174(11) 0.0034(10) 0.0110(10)
S1 0.0344(5) 0.0395(6) 0.0341(5) 0.0149(4) 0.0081(3) 0.0142(4)
S2 0.0410(5) 0.0366(6) 0.0449(5) 0.0161(4) 0.0092(4) 0.0159(4)

loop_
_atom_type_symbol
_atom_type_description
_atom_type_scat_dispersion_real
_atom_type_scat_dispersion_imag
_atom_type_scat_source
C C 0.0181 0.0091 'International Tables Vol C Tables 4.2.6.8 and 6.1.1.4'
H H 0.0000 0.0000 'International Tables Vol C Tables 4.2.6.8 and 6.1.1.4'
N N 0.0311 0.0180 'International Tables Vol C Tables 4.2.6.8 and 6.1.1.4'
O O 0.0492 0.0322 'International Tables Vol C Tables 4.2.6.8 and 6.1.1.4'
S S 0.3331 0.5567 'International Tables Vol C Tables 4.2.6.8 and 6.1.1.4'

loop_
_geom_angle_atom_site_label_1
_geom_angle_atom_site_label_2
_geom_angle_atom_site_label_3
_geom_angle
_geom_angle_site_symmetry_1
_geom_angle_site_symmetry_3
O1 C1 N1 121.6(3) . .
O1 C1 C2 134.2(3) . 2_667
N1 C1 C2 104.1(3) . 2_667
C3 C2 C2 109.5(4) . 2_667
C3 C2 C1 142.5(3) . 2_667
C2 C2 C1 107.9(4) 2_667 2_667
C2 C3 N1 107.0(3) . .
C2 C3 C4 126.9(3) . .
N1 C3 C4 126.1(3) . .
C5 C4 C3 122.7(3) . .
C5 C4 S1 111.0(2) . .
C3 C4 S1 126.3(3) . .
C4 C5 C6 112.5(3) . .
C4 C5 H5 123.7 . .
C6 C5 H5 123.7 . .
C7 C6 C5 114.1(3) . .
C7 C6 S2 110.6(3) . .
C5 C6 S2 135.3(3) . .
C6 C7 C8 113.2(3) . .
C6 C7 S1 110.6(3) . .
C8 C7 S1 136.2(3) . .
C9 C8 C7 111.1(3) . .
C9 C8 H8 124.4 . .
C7 C8 H8 124.4 . .
C8 C9 S2 114.0(3) . .
C8 C9 H9 123.0 . .
S2 C9 H9 123.0 . .
N1 C10 C11 113.3(3) . .
N1 C10 H10A 108.9 . .
C11 C10 H10A 108.9 . .
N1 C10 H10B 108.9 . .
C11 C10 H10B 108.9 . .
H10A C10 H10B 107.7 . .
C10 C11 C12 112.0(3) . .
C10 C11 H11A 109.2 . .
C12 C11 H11A 109.2 . .
C10 C11 H11B 109.2 . .
C12 C11 H11B 109.2 . .
H11A C11 H11B 107.9 . .
C13 C12 C11 113.9(3) . .
C13 C12 H12A 108.8 . .
C11 C12 H12A 108.8 . .
C13 C12 H12B 108.8 . .
C11 C12 H12B 108.8 . .
H12A C12 H12B 107.7 . .
C12 C13 C14 113.8(3) . .
C12 C13 H13A 108.8 . .
C14 C13 H13A 108.8 . .
C12 C13 H13B 108.8 . .
C14 C13 H13B 108.8 . .
H13A C13 H13B 107.7 . .
C15 C14 C13 113.3(3) . .
C15 C14 H14A 108.9 . .
C13 C14 H14A 108.9 . .
C15 C14 H14B 108.9 . .
C13 C14 H14B 108.9 . .
H14A C14 H14B 107.7 . .
C14 C15 H15A 109.5 . .
C14 C15 H15B 109.5 . .
H15A C15 H15B 109.5 . .
C14 C15 H15C 109.5 . .
H15A C15 H15C 109.5 . .
H15B C15 H15C 109.5 . .
C3 N1 C1 111.4(3) . .
C3 N1 C10 130.0(3) . .
C1 N1 C10 118.6(3) . .
C7 S1 C4 91.79(16) . .
C9 S2 C6 91.05(17) . .

loop_
_geom_bond_atom_site_label_1
_geom_bond_atom_site_label_2
_geom_bond_distance
_geom_bond_site_symmetry_2
C1 O1 1.227(4) .
C1 N1 1.425(4) .
C1 C2 1.446(5) 2_667
C2 C3 1.385(5) .
C2 C2 1.417(6) 2_667
C2 C1 1.446(5) 2_667
C3 N1 1.390(4) .
C3 C4 1.441(5) .
C4 C5 1.379(5) .
C4 S1 1.760(3) .
C5 C6 1.403(5) .
C5 H5 0.9500 .
C6 C7 1.397(5) .
C6 S2 1.724(3) .
C7 C8 1.417(5) .
C7 S1 1.724(3) .
C8 C9 1.351(5) .
C8 H8 0.9500 .
C9 S2 1.716(4) .
C9 H9 0.9500 .
C10 N1 1.462(4) .
C10 C11 1.525(4) .
C10 H10A 0.9900 .
C10 H10B 0.9900 .
C11 C12 1.527(5) .
C11 H11A 0.9900 .
C11 H11B 0.9900 .
C12 C13 1.520(5) .
C12 H12A 0.9900 .
C12 H12B 0.9900 .
C13 C14 1.524(5) .
C13 H13A 0.9900 .
C13 H13B 0.9900 .
C14 C15 1.513(5) .
C14 H14A 0.9900 .
C14 H14B 0.9900 .
C15 H15A 0.9800 .
C15 H15B 0.9800 .
C15 H15C 0.9800 .

loop_
_geom_torsion_atom_site_label_1
_geom_torsion_atom_site_label_2
_geom_torsion_atom_site_label_3
_geom_torsion_atom_site_label_4
_geom_torsion
_geom_torsion_site_symmetry_1
C2 C2 C3 N1 0.8(4) 2_667
C1 C2 C3 N1 -178.7(4) 2_667
C2 C2 C3 C4 -179.7(3) 2_667
C1 C2 C3 C4 0.8(6) 2_667
C2 C3 C4 C5 -5.6(5) .
N1 C3 C4 C5 173.8(3) .
C2 C3 C4 S1 173.1(2) .
N1 C3 C4 S1 -7.5(5) .
C3 C4 C5 C6 179.7(3) .
S1 C4 C5 C6 0.8(3) .
C4 C5 C6 C7 -0.3(4) .
C4 C5 C6 S2 177.6(3) .
C5 C6 C7 C8 179.0(3) .
S2 C6 C7 C8 0.6(4) .
C5 C6 C7 S1 -0.3(3) .
S2 C6 C7 S1 -178.73(16) .
C6 C7 C8 C9 -0.4(4) .
S1 C7 C8 C9 178.7(3) .
C7 C8 C9 S2 0.0(4) .
N1 C10 C11 C12 173.3(3) .
C10 C11 C12 C13 -79.4(4) .
C11 C12 C13 C14 -175.6(3) .
C12 C13 C14 C15 170.0(3) .
C2 C3 N1 C1 -1.7(3) .
C4 C3 N1 C1 178.8(3) .
C2 C3 N1 C10 178.7(3) .
C4 C3 N1 C10 -0.8(5) .
O1 C1 N1 C3 -177.2(3) .
C2 C1 N1 C3 1.8(3) 2_667
O1 C1 N1 C10 2.5(4) .
C2 C1 N1 C10 -178.5(2) 2_667
C11 C10 N1 C3 88.4(4) .
C11 C10 N1 C1 -91.2(3) .
C6 C7 S1 C4 0.6(2) .
C8 C7 S1 C4 -178.5(4) .
C5 C4 S1 C7 -0.8(2) .
C3 C4 S1 C7 -179.7(3) .
C8 C9 S2 C6 0.3(3) .
C7 C6 S2 C9 -0.5(2) .
C5 C6 S2 C9 -178.5(4) .
